data_2216958
loop_
_publ_author_name
'Yan-Xue Chen'
'Mei-Ling Han'
'Yi Deng'
'Jin-Hui Yang'

_publ_section_title
;
 4-Hydroxy-2,2,6,6-tetramethylpiperidinium trifluoroacetate
;
_journal_coeditor_code BT2664
_journal_issue 1
_journal_name_full 'Acta Crystallographica Section E'
_journal_page_first o275
_journal_page_last o275
_journal_paper_doi 10.1107/S1600536807066305
_journal_volume 64
_journal_year 2008
_chemical_formula_iupac 'C9 H20 N O +, C2 F3 O2 -'
_chemical_formula_moiety 'C9 H20 N O +, C2 F3 O2 -'
_chemical_formula_sum 'C11 H20 F3 N O3'
_chemical_formula_weight 271.28
_chemical_name_systematic
;
4-Hydroxy-2,2,6,6-tetramethylpiperidinium trifluoroacetate
;
_space_group_IT_number 19
_symmetry_cell_setting orthorhombic
_symmetry_space_group_name_Hall 'P 2ac 2ab'
_symmetry_space_group_name_H-M 'P 21 21 21'
_atom_sites_solution_hydrogens geom
_atom_sites_solution_primary direct
_atom_sites_solution_secondary difmap
_audit_creation_method SHELXL-97
_cell_angle_alpha 90.00
_cell_angle_beta 90.00
_cell_angle_gamma 90.00
_cell_formula_units_Z 4
_cell_length_a 7.6204(8)
_cell_length_b 9.8939(10)
_cell_length_c 18.099(2)
_cell_measurement_reflns_used 4344
_cell_measurement_temperature 113(2)
_cell_measurement_theta_max 28.7
_cell_measurement_theta_min 2.1
_cell_volume 1364.6(2)
_computing_cell_refinement 'CrystalClear (Rigaku/MSC, 2005)'
_computing_data_collection 'CrystalClear (Rigaku/MSC, 2005)'
_computing_data_reduction 'CrystalClear (Rigaku/MSC, 2005)'
_computing_molecular_graphics 'SHELXTL (Bruker, 1997)'
_computing_publication_material 'CrystalStructure (Rigaku/MSC, 2005)'
_computing_structure_refinement 'SHELXL97 (Sheldrick, 1997)'
_computing_structure_solution 'SHELXS97 (Sheldrick, 1997)'
_diffrn_ambient_temperature 113(2)
_diffrn_detector_area_resol_mean 14.63
_diffrn_measured_fraction_theta_full 1.000
_diffrn_measured_fraction_theta_max 1.000
_diffrn_measurement_device_type 'Rigaku Saturn'
_diffrn_measurement_method \w
_diffrn_radiation_monochromator confocal
_diffrn_radiation_source 'rotating anode'
_diffrn_radiation_type MoK\a
_diffrn_radiation_wavelength 0.71070
_diffrn_reflns_av_R_equivalents 0.0566
_diffrn_reflns_av_sigmaI/netI 0.0314
_diffrn_reflns_limit_h_max 10
_diffrn_reflns_limit_h_min -10
_diffrn_reflns_limit_k_max 13
_diffrn_reflns_limit_k_min -13
_diffrn_reflns_limit_l_max 24
_diffrn_reflns_limit_l_min -24
_diffrn_reflns_number 17989
_diffrn_reflns_theta_full 28.70
_diffrn_reflns_theta_max 28.70
_diffrn_reflns_theta_min 2.25
_diffrn_standards_decay_% 0
_diffrn_standards_interval_count 0
_diffrn_standards_interval_time 0
_diffrn_standards_number 0
_exptl_absorpt_coefficient_mu 0.120
_exptl_absorpt_correction_T_max 0.9810
_exptl_absorpt_correction_T_min 0.9740
_exptl_absorpt_correction_type multi-scan
_exptl_absorpt_process_details '(CrystalClear; Rigaku/MSC, 2005)'
_exptl_crystal_colour colourless
_exptl_crystal_density_diffrn 1.320
_exptl_crystal_density_method 'not measured'
_exptl_crystal_description needle
_exptl_crystal_F_000 576
_exptl_crystal_size_max 0.22
_exptl_crystal_size_mid 0.20
_exptl_crystal_size_min 0.16
_refine_diff_density_max 0.220
_refine_diff_density_min -0.208
_refine_ls_abs_structure_details 'None, Friedel Pairs merged'
_refine_ls_extinction_coef 0.028(4)
_refine_ls_extinction_expression Fc^*^=kFc[1+0.001xFc^2^\l^3^/sin(2\q)]^-1/4^
_refine_ls_extinction_method SHELXL
_refine_ls_goodness_of_fit_ref 1.225
_refine_ls_hydrogen_treatment constr
_refine_ls_matrix_type full
_refine_ls_number_parameters 202
_refine_ls_number_reflns 2039
_refine_ls_number_restraints 48
_refine_ls_restrained_S_all 1.282
_refine_ls_R_factor_all 0.0589
_refine_ls_R_factor_gt 0.0567
_refine_ls_shift/su_max 0.001
_refine_ls_shift/su_mean 0.000
_refine_ls_structure_factor_coef Fsqd
_refine_ls_weighting_details 'calc w=1/[\s^2^(Fo^2^)+(0.0506P)^2^+0.4132P] where P=(Fo^2^+2Fc^2^)/3'
_refine_ls_weighting_scheme calc
_refine_ls_wR_factor_gt 0.1307
_refine_ls_wR_factor_ref 0.1318
_reflns_number_gt 1993
_reflns_number_total 2039
_reflns_threshold_expression I>2\s(I)
_cod_data_source_file bt2664.cif
_cod_data_source_block I
_cod_database_code 2216958
_cod_database_fobs_code 2216958

loop_
_symmetry_equiv_pos_as_xyz
'x, y, z'
'x+1/2, -y+1/2, -z'
'-x, y+1/2, -z+1/2'
'-x+1/2, -y, z+1/2'

loop_
_atom_site_type_symbol
_atom_site_label
_atom_site_fract_x
_atom_site_fract_y
_atom_site_fract_z
_atom_site_U_iso_or_equiv
_atom_site_adp_type
_atom_site_calc_flag
_atom_site_refinement_flags
_atom_site_occupancy
_atom_site_disorder_assembly
_atom_site_disorder_group
O O1 0.9028(3) -0.20835(18) 0.73102(11) 0.0271(5) Uani d . 1 . .
H H1 0.8683 -0.2769 0.7078 0.041 Uiso calc R 1 . .
O O2 0.6874(3) 0.4099(2) 0.58896(13) 0.0394(6) Uani d . 1 A .
O O3 0.7885(3) 0.5590(2) 0.67201(12) 0.0398(6) Uani d . 1 A .
N N1 0.8175(3) 0.1997(2) 0.67551(12) 0.0226(5) Uani d . 1 . .
H H1A 0.9012 0.2378 0.7056 0.027 Uiso calc R 1 . .
H H1B 0.7631 0.2695 0.6510 0.027 Uiso calc R 1 . .
C C1 0.6801(4) 0.1339(3) 0.72563(15) 0.0244(5) Uani d . 1 . .
C C2 0.7571(4) 0.0022(3) 0.75609(14) 0.0241(5) Uani d . 1 . .
H H2A 0.8503 0.0245 0.7922 0.029 Uiso calc R 1 . .
H H2B 0.6639 -0.0475 0.7827 0.029 Uiso calc R 1 . .
C C3 0.8336(4) -0.0893(3) 0.69685(14) 0.0233(5) Uani d . 1 . .
H H3 0.7392 -0.1152 0.6612 0.028 Uiso calc R 1 . .
C C4 0.9789(4) -0.0143(3) 0.65571(15) 0.0234(5) Uani d . 1 . .
H H4A 1.0300 -0.0753 0.6181 0.028 Uiso calc R 1 . .
H H4B 1.0729 0.0095 0.6911 0.028 Uiso calc R 1 . .
C C5 0.9142(4) 0.1151(3) 0.61754(14) 0.0241(6) Uani d . 1 . .
C C6 0.6475(4) 0.2352(3) 0.78794(18) 0.0326(7) Uani d . 1 . .
H H6A 0.7557 0.2477 0.8164 0.049 Uiso calc R 1 . .
H H6B 0.5549 0.2009 0.8205 0.049 Uiso calc R 1 . .
H H6C 0.6110 0.3220 0.7668 0.049 Uiso calc R 1 . .
C C7 0.5089(4) 0.1126(3) 0.68236(19) 0.0335(7) Uani d . 1 . .
H H7A 0.4141 0.0899 0.7168 0.050 Uiso calc R 1 . .
H H7B 0.5244 0.0387 0.6469 0.050 Uiso calc R 1 . .
H H7C 0.4789 0.1958 0.6558 0.050 Uiso calc R 1 . .
C C8 1.0678(4) 0.2025(3) 0.59214(16) 0.0302(6) Uani d . 1 . .
H H8A 1.0229 0.2852 0.5691 0.045 Uiso calc R 1 . .
H H8B 1.1384 0.1522 0.5562 0.045 Uiso calc R 1 . .
H H8C 1.1408 0.2262 0.6348 0.045 Uiso calc R 1 . .
C C9 0.7963(4) 0.0851(3) 0.55106(16) 0.0331(7) Uani d . 1 . .
H H9A 0.7112 0.0149 0.5643 0.050 Uiso calc R 1 . .
H H9B 0.8685 0.0536 0.5097 0.050 Uiso calc R 1 . .
H H9C 0.7338 0.1675 0.5366 0.050 Uiso calc R 1 . .
C C10 0.7562(4) 0.5187(3) 0.60881(16) 0.0281(6) Uani d D 1 . .
C C11 0.8356(12) 0.6096(9) 0.5496(5) 0.037(3) Uani d PDU 0.459(14) A 1
F F1 0.7559(17) 0.7299(6) 0.5473(4) 0.067(3) Uani d PDU 0.459(14) A 1
F F2 1.0045(10) 0.6341(15) 0.5611(4) 0.086(4) Uani d PD 0.459(14) A 1
F F3 0.8194(18) 0.5655(13) 0.4799(6) 0.070(4) Uani d PD 0.459(14) A 1
C C11' 0.7828(13) 0.6165(8) 0.5453(4) 0.042(3) Uani d PDU 0.541(14) A 2
F F1' 0.6352(15) 0.6809(12) 0.5291(5) 0.126(4) Uani d PDU 0.541(14) A 2
F F2' 0.900(2) 0.7116(8) 0.5599(3) 0.099(5) Uani d PD 0.541(14) A 2
F F3' 0.8406(14) 0.5571(12) 0.4839(5) 0.070(4) Uani d PD 0.541(14) A 2

loop_
_atom_site_aniso_label
_atom_site_aniso_U_11
_atom_site_aniso_U_22
_atom_site_aniso_U_33
_atom_site_aniso_U_12
_atom_site_aniso_U_13
_atom_site_aniso_U_23
O1 0.0347(11) 0.0164(8) 0.0303(10) 0.0008(8) -0.0069(9) 0.0017(8)
O2 0.0504(13) 0.0219(10) 0.0458(12) -0.0013(10) -0.0187(11) -0.0011(9)
O3 0.0615(15) 0.0274(10) 0.0306(11) -0.0091(11) -0.0059(11) -0.0024(9)
N1 0.0236(11) 0.0177(10) 0.0266(10) -0.0003(9) -0.0010(9) -0.0003(9)
C1 0.0212(12) 0.0193(11) 0.0327(14) -0.0006(10) 0.0012(11) 0.0002(10)
C2 0.0220(12) 0.0239(12) 0.0266(12) -0.0010(11) 0.0014(10) 0.0015(10)
C3 0.0260(13) 0.0189(11) 0.0251(12) 0.0016(10) -0.0050(10) 0.0015(10)
C4 0.0242(12) 0.0226(12) 0.0235(12) 0.0017(11) -0.0001(10) -0.0021(10)
C5 0.0278(13) 0.0202(12) 0.0244(12) 0.0020(11) -0.0004(11) -0.0008(10)
C6 0.0298(15) 0.0269(14) 0.0412(16) 0.0004(12) 0.0098(13) -0.0047(13)
C7 0.0242(13) 0.0266(13) 0.0498(18) 0.0009(11) -0.0036(13) 0.0032(14)
C8 0.0356(16) 0.0263(14) 0.0286(14) -0.0029(13) 0.0046(12) 0.0016(12)
C9 0.0434(18) 0.0272(14) 0.0287(14) 0.0013(13) -0.0109(13) 0.0016(11)
C10 0.0292(13) 0.0200(12) 0.0351(14) 0.0032(11) -0.0061(12) -0.0015(11)
C11 0.048(5) 0.030(5) 0.033(5) -0.009(4) -0.006(4) -0.004(4)
F1 0.132(8) 0.020(3) 0.049(4) 0.017(4) 0.014(4) 0.011(2)
F2 0.064(5) 0.129(9) 0.065(4) -0.058(5) 0.007(3) 0.005(5)
F3 0.136(10) 0.043(6) 0.030(5) -0.037(6) -0.025(5) 0.002(4)
C11' 0.063(6) 0.037(4) 0.026(4) 0.000(4) -0.010(3) -0.001(3)
F1' 0.123(7) 0.136(7) 0.120(6) 0.051(6) -0.004(5) 0.080(5)
F2' 0.198(13) 0.060(5) 0.039(3) -0.082(7) 0.013(6) -0.012(3)
F3' 0.105(7) 0.063(7) 0.042(5) -0.025(5) 0.042(4) -0.024(4)

loop_
_atom_type_symbol
_atom_type_description
_atom_type_scat_dispersion_real
_atom_type_scat_dispersion_imag
_atom_type_scat_source
C C 0.0033 0.0000 'International Tables Vol C Tables 4.2.6.8 and 6.1.1.4'
H H 0.0000 0.0000 'International Tables Vol C Tables 4.2.6.8 and 6.1.1.4'
N N 0.0061 0.0000 'International Tables Vol C Tables 4.2.6.8 and 6.1.1.4'
O O 0.0106 0.0000 'International Tables Vol C Tables 4.2.6.8 and 6.1.1.4'
F F 0.0171 0.0000 'International Tables Vol C Tables 4.2.6.8 and 6.1.1.4'

loop_
_geom_angle_atom_site_label_1
_geom_angle_atom_site_label_2
_geom_angle_atom_site_label_3
_geom_angle
C3 O1 H1 109.5
C1 N1 C5 120.2(2)
C1 N1 H1A 107.3
C5 N1 H1A 107.3
C1 N1 H1B 107.3
C5 N1 H1B 107.3
H1A N1 H1B 106.9
C6 C1 N1 105.6(2)
C6 C1 C2 110.8(2)
N1 C1 C2 108.2(2)
C6 C1 C7 109.1(2)
N1 C1 C7 109.7(2)
C2 C1 C7 113.1(2)
C3 C2 C1 113.6(2)
C3 C2 H2A 108.9
C1 C2 H2A 108.9
C3 C2 H2B 108.9
C1 C2 H2B 108.9
H2A C2 H2B 107.7
O1 C3 C2 109.1(2)
O1 C3 C4 110.1(2)
C2 C3 C4 109.5(2)
O1 C3 H3 109.4
C2 C3 H3 109.4
C4 C3 H3 109.4
C3 C4 C5 113.1(2)
C3 C4 H4A 109.0
C5 C4 H4A 109.0
C3 C4 H4B 109.0
C5 C4 H4B 109.0
H4A C4 H4B 107.8
C8 C5 C9 108.9(2)
C8 C5 N1 105.4(2)
C9 C5 N1 111.2(2)
C8 C5 C4 111.2(2)
C9 C5 C4 112.4(2)
N1 C5 C4 107.6(2)
C1 C6 H6A 109.5
C1 C6 H6B 109.5
H6A C6 H6B 109.5
C1 C6 H6C 109.5
H6A C6 H6C 109.5
H6B C6 H6C 109.5
C1 C7 H7A 109.5
C1 C7 H7B 109.5
H7A C7 H7B 109.5
C1 C7 H7C 109.5
H7A C7 H7C 109.5
H7B C7 H7C 109.5
C5 C8 H8A 109.5
C5 C8 H8B 109.5
H8A C8 H8B 109.5
C5 C8 H8C 109.5
H8A C8 H8C 109.5
H8B C8 H8C 109.5
C5 C9 H9A 109.5
C5 C9 H9B 109.5
H9A C9 H9B 109.5
C5 C9 H9C 109.5
H9A C9 H9C 109.5
H9B C9 H9C 109.5
O3 C10 O2 128.9(3)
O3 C10 C11' 117.9(4)
O2 C10 C11' 112.8(4)
O3 C10 C11 112.4(4)
O2 C10 C11 118.2(4)
F2 C11 F1 106.4(8)
F2 C11 F3 107.3(8)
F1 C11 F3 102.6(8)
F2 C11 C10 112.5(7)
F1 C11 C10 111.5(7)
F3 C11 C10 115.7(9)
F2' C11' F1' 106.0(8)
F2' C11' F3' 104.8(8)
F1' C11' F3' 107.9(8)
F2' C11' C10 113.2(6)
F1' C11' C10 111.2(6)
F3' C11' C10 113.3(8)

loop_
_geom_bond_atom_site_label_1
_geom_bond_atom_site_label_2
_geom_bond_distance
O1 C3 1.431(3)
O1 H1 0.8400
O2 C10 1.250(3)
O3 C10 1.236(3)
N1 C1 1.531(3)
N1 C5 1.531(3)
N1 H1A 0.9200
N1 H1B 0.9200
C1 C6 1.529(4)
C1 C2 1.531(4)
C1 C7 1.537(4)
C2 C3 1.519(4)
C2 H2A 0.9900
C2 H2B 0.9900
C3 C4 1.526(4)
C3 H3 1.0000
C4 C5 1.536(4)
C4 H4A 0.9900
C4 H4B 0.9900
C5 C8 1.527(4)
C5 C9 1.530(4)
C6 H6A 0.9800
C6 H6B 0.9800
C6 H6C 0.9800
C7 H7A 0.9800
C7 H7B 0.9800
C7 H7C 0.9800
C8 H8A 0.9800
C8 H8B 0.9800
C8 H8C 0.9800
C9 H9A 0.9800
C9 H9B 0.9800
C9 H9C 0.9800
C10 C11' 1.516(7)
C10 C11 1.525(8)
C11 F2 1.326(9)
C11 F1 1.337(8)
C11 F3 1.339(8)
C11' F2' 1.324(8)
C11' F1' 1.325(8)
C11' F3' 1.333(8)

loop_
_geom_hbond_atom_site_label_D
_geom_hbond_atom_site_label_H
_geom_hbond_atom_site_label_A
_geom_hbond_site_symmetry_A
_geom_hbond_distance_DH
_geom_hbond_distance_HA
_geom_hbond_distance_DA
_geom_hbond_angle_DHA
N1 H1B O2 . 0.92 1.88 2.786(3) 169.4
N1 H1A O1 3_756 0.92 1.96 2.869(3) 171.1
O1 H1 O3 1_545 0.84 1.85 2.682(3) 170.5

loop_
_geom_torsion_atom_site_label_1
_geom_torsion_atom_site_label_2
_geom_torsion_atom_site_label_3
_geom_torsion_atom_site_label_4
_geom_torsion
C5 N1 C1 C6 165.7(2)
C5 N1 C1 C2 47.0(3)
C5 N1 C1 C7 -76.9(3)
C6 C1 C2 C3 -166.0(2)
N1 C1 C2 C3 -50.6(3)
C7 C1 C2 C3 71.2(3)
C1 C2 C3 O1 179.6(2)
C1 C2 C3 C4 59.1(3)
O1 C3 C4 C5 -180.0(2)
C2 C3 C4 C5 -60.1(3)
C1 N1 C5 C8 -166.6(2)
C1 N1 C5 C9 75.6(3)
C1 N1 C5 C4 -47.8(3)
C3 C4 C5 C8 167.3(2)
C3 C4 C5 C9 -70.4(3)
C3 C4 C5 N1 52.4(3)
O3 C10 C11 F2 50.4(9)
O2 C10 C11 F2 -121.8(8)
C11' C10 C11 F2 164(3)
O3 C10 C11 F1 -69.1(8)
O2 C10 C11 F1 118.7(8)
C11' C10 C11 F1 45(2)
O3 C10 C11 F3 174.2(8)
O2 C10 C11 F3 2.0(11)
C11' C10 C11 F3 -72(2)
O3 C10 C11' F2' 25.7(9)
O2 C10 C11' F2' -160.6(8)
C11 C10 C11' F2' -47(2)
O3 C10 C11' F1' -93.5(8)
O2 C10 C11' F1' 80.2(9)
C11 C10 C11' F1' -167(3)
O3 C10 C11' F3' 144.8(8)
O2 C10 C11' F3' -41.5(10)
C11 C10 C11' F3' 72(2)
